data_7022130
loop_
_publ_author_name
'Zhang, Xiao-Ping'
'Tian, Han-Rui'
'Yan, Gu-Fan'
'Su, Ying'
'Feng, Yun-Long'
'Cheng, Jian-Wen'

_publ_section_title
;
 Incorporating different secondary building units of {Bi2}, {Bi8} and
 {Bi10} to construct diversity of luminescent bismuth-organic frameworks.
;
_journal_issue 4
_journal_name_full 'Dalton transactions (Cambridge, England : 2003)'
_journal_page_first 1088
_journal_page_last 1093
_journal_paper_doi 10.1039/c2dt31821k
_journal_volume 42
_journal_year 2013
_chemical_formula_sum 'C28 H24 Bi4 N4 O24'
_chemical_formula_weight 1636.43
_chemical_name_systematic
;
?
;
_space_group_IT_number 2
_symmetry_cell_setting triclinic
_symmetry_space_group_name_Hall '-P 1'
_symmetry_space_group_name_H-M 'P -1'
_atom_sites_solution_hydrogens geom
_atom_sites_solution_primary direct
_atom_sites_solution_secondary difmap
_audit_creation_method SHELXL-97
_cell_angle_alpha 112.633(2)
_cell_angle_beta 101.662(2)
_cell_angle_gamma 105.5220(10)
_cell_formula_units_Z 2
_cell_length_a 10.6283(2)
_cell_length_b 13.6543(3)
_cell_length_c 14.4484(5)
_cell_measurement_reflns_used 7074
_cell_measurement_temperature 296(2)
_cell_measurement_theta_max 27.53
_cell_measurement_theta_min 1.63
_cell_volume 1751.53(9)
_computing_cell_refinement 'SAINT (Bruker, 2006)'
_computing_data_collection 'APEXII (Bruker, 2006)'
_computing_data_reduction SAINT
_computing_molecular_graphics 'DIAMOND (Brandenburg, 1999)'
_computing_publication_material 'SHELXTL (Sheldrick, 2008)'
_computing_structure_refinement 'SHELXL-97 (Sheldrick, 1997)'
_computing_structure_solution 'SHELXS-97 (Sheldrick, 1990)'
_diffrn_ambient_temperature 296(2)
_diffrn_measured_fraction_theta_full 0.981
_diffrn_measured_fraction_theta_max 0.981
_diffrn_measurement_device_type 'Bruker APEX-II area-detector diffractometer'
_diffrn_measurement_method 'phi and omega scans'
_diffrn_radiation_monochromator graphite
_diffrn_radiation_source 'fine-focus sealed tube'
_diffrn_radiation_type MoK\a
_diffrn_radiation_wavelength 0.71073
_diffrn_reflns_av_R_equivalents 0.0454
_diffrn_reflns_av_sigmaI/netI 0.0525
_diffrn_reflns_limit_h_max 13
_diffrn_reflns_limit_h_min -13
_diffrn_reflns_limit_k_max 17
_diffrn_reflns_limit_k_min -17
_diffrn_reflns_limit_l_max 18
_diffrn_reflns_limit_l_min -18
_diffrn_reflns_number 26923
_diffrn_reflns_theta_full 27.53
_diffrn_reflns_theta_max 27.53
_diffrn_reflns_theta_min 1.63
_diffrn_standards_decay_% none
_diffrn_standards_interval_count none
_diffrn_standards_interval_time none
_diffrn_standards_number none
_exptl_absorpt_coefficient_mu 20.142
_exptl_absorpt_correction_T_max 0.4325
_exptl_absorpt_correction_T_min 0.0856
_exptl_absorpt_correction_type empirical
_exptl_absorpt_process_details 'SADABS (Sheldrick, 1996)'
_exptl_crystal_colour colourless
_exptl_crystal_density_diffrn 3.103
_exptl_crystal_density_method 'not measured'
_exptl_crystal_description Prism
_exptl_crystal_F_000 1488
_exptl_crystal_size_max 0.24
_exptl_crystal_size_mid 0.15
_exptl_crystal_size_min 0.05
_refine_diff_density_max 4.178
_refine_diff_density_min -2.042
_refine_diff_density_rms 0.235
_refine_ls_extinction_method none
_refine_ls_goodness_of_fit_ref 1.012
_refine_ls_hydrogen_treatment mixed
_refine_ls_matrix_type full
_refine_ls_number_parameters 541
_refine_ls_number_reflns 7914
_refine_ls_number_restraints 0
_refine_ls_restrained_S_all 1.012
_refine_ls_R_factor_all 0.0532
_refine_ls_R_factor_gt 0.0324
_refine_ls_shift/su_max 0.001
_refine_ls_shift/su_mean 0.000
_refine_ls_structure_factor_coef Fsqd
_refine_ls_weighting_details 'calc w=1/[\s^2^(Fo^2^)+(0.0322P)^2^+0.0000P] where P=(Fo^2^+2Fc^2^)/3'
_refine_ls_weighting_scheme calc
_refine_ls_wR_factor_gt 0.0684
_refine_ls_wR_factor_ref 0.0756
_reflns_number_gt 5896
_reflns_number_total 7914
_reflns_threshold_expression >2sigma(I)
_cod_data_source_file c2dt31821k.txt
_cod_data_source_block 2
_cod_original_cell_volume 1751.53(8)
_cod_original_sg_symbol_H-M P-1
_cod_database_code 7022130

loop_
_symmetry_equiv_pos_as_xyz
'x, y, z'
'-x, -y, -z'

loop_
_atom_site_label
_atom_site_type_symbol
_atom_site_fract_x
_atom_site_fract_y
_atom_site_fract_z
_atom_site_U_iso_or_equiv
_atom_site_adp_type
_atom_site_occupancy
_atom_site_symmetry_multiplicity
_atom_site_calc_flag
_atom_site_refinement_flags
Bi1 Bi 0.20426(3) -0.25187(2) -0.35431(2) 0.01917(8) Uani 1 1 d .
Bi2 Bi 0.34284(3) 0.12042(2) -0.24174(2) 0.01864(8) Uani 1 1 d .
Bi3 Bi 0.50317(3) 0.16401(2) 0.03035(2) 0.01829(8) Uani 1 1 d .
Bi4 Bi 0.62816(3) 0.52851(2) 0.13168(2) 0.01846(7) Uani 1 1 d .
C1 C -0.1024(7) -0.4172(6) -0.3888(6) 0.0236(17) Uani 1 1 d .
C2 C -0.2412(8) -0.4559(7) -0.3991(7) 0.033(2) Uani 1 1 d .
H2A H -0.2852 -0.5265 -0.4024 0.039 Uiso 1 1 calc R
C3 C -0.3121(8) -0.3856(7) -0.4044(7) 0.035(2) Uani 1 1 d .
H3A H -0.4049 -0.4083 -0.4094 0.042 Uiso 1 1 calc R
C4 C -0.2472(8) -0.2821(6) -0.4025(6) 0.0289(18) Uani 1 1 d .
H4A H -0.2951 -0.2354 -0.4073 0.035 Uiso 1 1 calc R
C5 C -0.1086(7) -0.2506(6) -0.3929(6) 0.0236(16) Uani 1 1 d .
C6 C -0.0143(8) -0.4856(6) -0.3867(6) 0.0256(17) Uani 1 1 d .
C7 C -0.0239(8) -0.1381(6) -0.3882(6) 0.0230(16) Uani 1 1 d .
C8 C 0.5728(7) 0.0348(6) -0.3530(6) 0.0214(16) Uani 1 1 d .
C9 C 0.6815(7) 0.0367(6) -0.3914(6) 0.0276(18) Uani 1 1 d .
H9A H 0.7175 -0.0202 -0.4024 0.033 Uiso 1 1 calc R
C10 C 0.7358(8) 0.1274(6) -0.4134(7) 0.033(2) Uani 1 1 d .
H10A H 0.8109 0.1331 -0.4375 0.039 Uiso 1 1 calc R
C11 C 0.6773(8) 0.2077(6) -0.3990(6) 0.0266(18) Uani 1 1 d .
H11A H 0.7080 0.2651 -0.4182 0.032 Uiso 1 1 calc R
C12 C 0.5722(7) 0.2030(6) -0.3558(6) 0.0245(17) Uani 1 1 d .
C13 C 0.5038(7) -0.0607(6) -0.3287(6) 0.0242(17) Uani 1 1 d .
C14 C 0.5095(8) 0.2907(6) -0.3306(6) 0.0277(18) Uani 1 1 d .
C15 C 0.2423(7) 0.0580(6) 0.1037(6) 0.0187(15) Uani 1 1 d .
C16 C 0.1188(7) 0.0397(6) 0.1260(6) 0.0224(17) Uani 1 1 d .
H16A H 0.0783 -0.0245 0.1341 0.027 Uiso 1 1 calc R
C17 C 0.0585(7) 0.1187(6) 0.1358(6) 0.0248(17) Uani 1 1 d .
H17A H -0.0241 0.1081 0.1503 0.030 Uiso 1 1 calc R
C18 C 0.1200(7) 0.2140(6) 0.1240(6) 0.0227(17) Uani 1 1 d .
H18A H 0.0793 0.2674 0.1292 0.027 Uiso 1 1 calc R
C19 C 0.2444(7) 0.2277(6) 0.1042(6) 0.0178(15) Uani 1 1 d .
C20 C 0.3086(7) -0.0280(6) 0.0836(6) 0.0214(16) Uani 1 1 d .
C21 C 0.3220(7) 0.3298(6) 0.0924(6) 0.0204(16) Uani 1 1 d .
C22 C 0.9288(7) 0.5076(6) 0.1326(5) 0.0182(15) Uani 1 1 d .
C23 C 1.0645(7) 0.5337(6) 0.1341(6) 0.0237(17) Uani 1 1 d .
H23A H 1.1096 0.4844 0.1360 0.028 Uiso 1 1 calc R
C24 C 1.1316(7) 0.6348(6) 0.1326(6) 0.0251(17) Uani 1 1 d .
H24A H 1.2216 0.6525 0.1307 0.030 Uiso 1 1 calc R
C25 C 1.0654(7) 0.7093(6) 0.1338(6) 0.0252(17) Uani 1 1 d .
H25A H 1.1098 0.7777 0.1334 0.030 Uiso 1 1 calc R
C26 C 0.9305(7) 0.6791(6) 0.1357(6) 0.0214(16) Uani 1 1 d .
C27 C 0.8465(7) 0.4007(6) 0.1339(6) 0.0194(15) Uani 1 1 d .
C28 C 0.8543(7) 0.7588(6) 0.1499(6) 0.0197(15) Uani 1 1 d .
N1 N -0.0389(6) -0.3162(5) -0.3847(5) 0.0211(13) Uani 1 1 d .
N2 N 0.5201(6) 0.1164(5) -0.3332(5) 0.0187(13) Uani 1 1 d .
N3 N 0.3026(5) 0.1512(4) 0.0935(5) 0.0171(13) Uani 1 1 d .
N4 N 0.8647(6) 0.5791(5) 0.1324(5) 0.0182(13) Uani 1 1 d .
O1 O -0.0698(5) -0.5868(4) -0.4049(5) 0.0343(14) Uani 1 1 d .
OW1 O 0.4193(5) -0.2798(4) -0.2728(5) 0.0325(13) Uani 1 1 d .
O2 O 0.1151(5) -0.4370(4) -0.3712(4) 0.0266(12) Uani 1 1 d .
OW2 O 0.4025(6) -0.4955(5) -0.3283(5) 0.0441(16) Uani 1 1 d .
O3 O 0.1061(5) -0.1170(4) -0.3700(4) 0.0305(13) Uani 1 1 d .
OW3 O 0.1001(7) 0.1213(5) -0.3872(5) 0.0567(18) Uani 1 1 d .
O4 O -0.0839(5) -0.0780(4) -0.4044(5) 0.0337(14) Uani 1 1 d .
OW4 O 0.8454(6) 0.6509(5) 0.3495(5) 0.0420(15) Uani 1 1 d .
O5 O 0.5465(6) -0.1402(5) -0.3458(5) 0.0394(15) Uani 1 1 d .
O6 O 0.4008(5) -0.0555(4) -0.2976(4) 0.0223(11) Uani 1 1 d .
O7 O 0.4230(5) 0.2833(4) -0.2809(4) 0.0272(13) Uani 1 1 d .
O8 O 0.5422(7) 0.3651(5) -0.3605(5) 0.0492(18) Uani 1 1 d .
O9 O 0.2634(6) -0.1134(5) 0.0936(6) 0.057(2) Uani 1 1 d .
O10 O 0.4181(5) -0.0048(4) 0.0555(4) 0.0216(11) Uani 1 1 d .
O11 O 0.4358(5) 0.3317(4) 0.0736(4) 0.0221(11) Uani 1 1 d .
O12 O 0.2763(6) 0.4057(4) 0.1042(5) 0.0380(15) Uani 1 1 d .
O13 O 0.9025(5) 0.3347(4) 0.1425(4) 0.0303(13) Uani 1 1 d .
O14 O 0.7170(5) 0.3838(4) 0.1236(4) 0.0253(12) Uani 1 1 d .
O15 O 0.7263(5) 0.7158(4) 0.1453(4) 0.0210(11) Uani 1 1 d .
O16 O 0.9112(6) 0.8570(4) 0.1676(5) 0.0393(15) Uani 1 1 d .
O17 O 0.2268(5) -0.1753(4) -0.1956(4) 0.0271(12) Uani 1 1 d .
O18 O 0.3259(5) 0.0592(4) -0.1143(4) 0.0185(11) Uani 1 1 d .
O19 O 0.5253(5) 0.2226(4) -0.1062(4) 0.0196(11) Uani 1 1 d .
O20 O 0.5869(5) 0.4518(4) -0.0375(4) 0.0189(11) Uani 1 1 d .

loop_
_atom_site_aniso_label
_atom_site_aniso_U_11
_atom_site_aniso_U_22
_atom_site_aniso_U_33
_atom_site_aniso_U_23
_atom_site_aniso_U_13
_atom_site_aniso_U_12
Bi1 0.01855(15) 0.01442(14) 0.02295(17) 0.00827(12) 0.00730(13) 0.00452(11)
Bi2 0.01929(15) 0.01572(14) 0.02249(16) 0.00948(12) 0.00865(12) 0.00700(11)
Bi3 0.01576(14) 0.01510(14) 0.02630(17) 0.01082(12) 0.00891(12) 0.00616(11)
Bi4 0.01860(15) 0.01505(14) 0.02478(17) 0.01073(12) 0.00993(13) 0.00675(11)
C1 0.021(4) 0.016(4) 0.023(4) 0.006(3) 0.006(3) -0.001(3)
C2 0.022(4) 0.031(5) 0.046(6) 0.020(4) 0.016(4) 0.006(4)
C3 0.022(4) 0.040(5) 0.045(6) 0.021(4) 0.019(4) 0.008(4)
C4 0.023(4) 0.032(4) 0.038(5) 0.018(4) 0.014(4) 0.014(4)
C5 0.022(4) 0.028(4) 0.020(4) 0.011(3) 0.006(3) 0.009(3)
C6 0.028(4) 0.022(4) 0.026(5) 0.013(3) 0.009(4) 0.004(3)
C7 0.023(4) 0.024(4) 0.022(4) 0.010(3) 0.008(3) 0.010(3)
C8 0.018(4) 0.026(4) 0.026(4) 0.015(3) 0.010(3) 0.009(3)
C9 0.023(4) 0.031(4) 0.037(5) 0.019(4) 0.015(4) 0.013(3)
C10 0.029(4) 0.035(5) 0.053(6) 0.029(4) 0.030(4) 0.017(4)
C11 0.030(4) 0.021(4) 0.025(5) 0.011(3) 0.012(4) 0.003(3)
C12 0.022(4) 0.028(4) 0.029(5) 0.016(4) 0.014(4) 0.009(3)
C13 0.019(4) 0.019(4) 0.031(5) 0.012(3) 0.005(4) 0.004(3)
C14 0.030(4) 0.020(4) 0.036(5) 0.014(4) 0.018(4) 0.008(3)
C15 0.017(4) 0.017(4) 0.023(4) 0.010(3) 0.011(3) 0.005(3)
C16 0.019(4) 0.016(4) 0.034(5) 0.015(3) 0.013(4) 0.004(3)
C17 0.020(4) 0.023(4) 0.034(5) 0.011(4) 0.019(4) 0.007(3)
C18 0.021(4) 0.022(4) 0.027(5) 0.010(3) 0.012(4) 0.010(3)
C19 0.022(4) 0.018(4) 0.019(4) 0.010(3) 0.011(3) 0.012(3)
C20 0.017(4) 0.024(4) 0.031(5) 0.017(3) 0.013(3) 0.009(3)
C21 0.019(4) 0.016(4) 0.021(4) 0.005(3) 0.005(3) 0.005(3)
C22 0.021(4) 0.020(4) 0.015(4) 0.007(3) 0.011(3) 0.007(3)
C23 0.021(4) 0.023(4) 0.032(5) 0.013(4) 0.011(4) 0.014(3)
C24 0.017(4) 0.029(4) 0.021(4) 0.006(3) 0.007(3) 0.004(3)
C25 0.023(4) 0.020(4) 0.030(5) 0.011(3) 0.013(4) 0.003(3)
C26 0.023(4) 0.018(4) 0.020(4) 0.010(3) 0.004(3) 0.004(3)
C27 0.016(4) 0.022(4) 0.019(4) 0.008(3) 0.006(3) 0.008(3)
C28 0.018(4) 0.019(4) 0.021(4) 0.011(3) 0.006(3) 0.005(3)
N1 0.013(3) 0.022(3) 0.021(4) 0.009(3) 0.003(3) 0.001(3)
N2 0.018(3) 0.018(3) 0.018(3) 0.008(3) 0.004(3) 0.006(3)
N3 0.010(3) 0.015(3) 0.021(3) 0.006(3) 0.007(3) 0.001(2)
N4 0.015(3) 0.015(3) 0.024(4) 0.010(3) 0.007(3) 0.004(2)
O1 0.034(3) 0.018(3) 0.052(4) 0.019(3) 0.017(3) 0.005(2)
OW1 0.025(3) 0.029(3) 0.051(4) 0.024(3) 0.012(3) 0.013(2)
O2 0.022(3) 0.021(3) 0.031(3) 0.010(2) 0.005(2) 0.005(2)
OW2 0.048(4) 0.028(3) 0.053(4) 0.015(3) 0.017(3) 0.016(3)
O3 0.021(3) 0.025(3) 0.051(4) 0.025(3) 0.013(3) 0.006(2)
OW3 0.063(5) 0.040(4) 0.055(5) 0.023(3) 0.005(4) 0.012(3)
O4 0.026(3) 0.032(3) 0.063(4) 0.032(3) 0.021(3) 0.019(3)
OW4 0.047(4) 0.039(4) 0.039(4) 0.016(3) 0.016(3) 0.017(3)
O5 0.045(4) 0.033(3) 0.064(4) 0.030(3) 0.036(3) 0.027(3)
O6 0.019(3) 0.022(3) 0.030(3) 0.012(2) 0.015(2) 0.009(2)
O7 0.036(3) 0.021(3) 0.040(3) 0.021(3) 0.025(3) 0.014(2)
O8 0.071(4) 0.042(4) 0.082(5) 0.048(4) 0.061(4) 0.035(3)
O9 0.050(4) 0.049(4) 0.133(7) 0.069(4) 0.070(5) 0.036(3)
O10 0.026(3) 0.021(3) 0.032(3) 0.020(2) 0.020(3) 0.013(2)
O11 0.015(3) 0.021(3) 0.039(3) 0.017(2) 0.016(2) 0.009(2)
O12 0.041(3) 0.033(3) 0.078(5) 0.041(3) 0.046(4) 0.029(3)
O13 0.034(3) 0.034(3) 0.046(4) 0.029(3) 0.024(3) 0.025(3)
O14 0.016(3) 0.017(3) 0.040(3) 0.013(2) 0.008(2) 0.004(2)
O15 0.015(3) 0.019(3) 0.028(3) 0.011(2) 0.007(2) 0.006(2)
O16 0.035(3) 0.026(3) 0.077(5) 0.035(3) 0.031(3) 0.016(3)
O17 0.038(3) 0.018(3) 0.025(3) 0.008(2) 0.015(3) 0.008(2)
O18 0.019(3) 0.013(2) 0.022(3) 0.008(2) 0.007(2) 0.004(2)
O19 0.015(2) 0.016(2) 0.027(3) 0.010(2) 0.007(2) 0.004(2)
O20 0.016(2) 0.015(2) 0.024(3) 0.007(2) 0.006(2) 0.007(2)

loop_
_atom_type_symbol
_atom_type_description
_atom_type_scat_dispersion_real
_atom_type_scat_dispersion_imag
_atom_type_scat_source
C C 0.0033 0.0016 'International Tables Vol C Tables 4.2.6.8 and 6.1.1.4'
H H 0.0000 0.0000 'International Tables Vol C Tables 4.2.6.8 and 6.1.1.4'
N N 0.0061 0.0033 'International Tables Vol C Tables 4.2.6.8 and 6.1.1.4'
O O 0.0106 0.0060 'International Tables Vol C Tables 4.2.6.8 and 6.1.1.4'
Bi Bi -4.1077 10.2566 'International Tables Vol C Tables 4.2.6.8 and 6.1.1.4'

loop_
_geom_angle_atom_site_label_1
_geom_angle_atom_site_label_2
_geom_angle_atom_site_label_3
_geom_angle
_geom_angle_site_symmetry_1
_geom_angle_site_symmetry_3
O17 Bi1 O2 92.63(18) . .
O17 Bi1 N1 85.2(2) . .
O2 Bi1 N1 68.07(18) . .
O17 Bi1 O3 86.66(19) . .
O2 Bi1 O3 135.08(16) . .
N1 Bi1 O3 67.11(17) . .
O17 Bi1 OW1 79.2(2) . .
O2 Bi1 OW1 76.35(16) . .
N1 Bi1 OW1 140.27(17) . .
O3 Bi1 OW1 146.43(16) . .
O17 Bi1 O6 82.28(16) . .
O2 Bi1 O6 154.91(17) . .
N1 Bi1 O6 135.27(17) . .
O3 Bi1 O6 69.41(15) . .
OW1 Bi1 O6 78.56(15) . .
O19 Bi2 O18 71.11(16) . .
O19 Bi2 O7 82.43(17) . .
O18 Bi2 O7 147.75(16) . .
O19 Bi2 O6 94.38(16) . .
O18 Bi2 O6 73.83(15) . .
O7 Bi2 O6 127.67(15) . .
O19 Bi2 N2 80.91(17) . .
O18 Bi2 N2 126.30(17) . .
O7 Bi2 N2 64.45(16) . .
O6 Bi2 N2 63.49(15) . .
O19 Bi2 O15 80.82(16) . 2_665
O18 Bi2 O15 90.41(15) . 2_665
O7 Bi2 O15 66.89(15) . 2_665
O6 Bi2 O15 164.22(15) . 2_665
N2 Bi2 O15 129.66(15) . 2_665
O19 Bi2 Bi3 38.42(11) . .
O18 Bi2 Bi3 32.76(11) . .
O7 Bi2 Bi3 118.10(13) . .
O6 Bi2 Bi3 83.49(11) . .
N2 Bi2 Bi3 108.52(13) . .
O15 Bi2 Bi3 83.50(11) 2_665 .
O18 Bi3 O19 68.26(15) . .
O18 Bi3 O10 80.80(16) . .
O19 Bi3 O10 142.33(16) . .
O18 Bi3 O11 92.52(16) . .
O19 Bi3 O11 73.82(15) . .
O10 Bi3 O11 130.30(14) . .
O18 Bi3 N3 76.28(17) . .
O19 Bi3 N3 123.15(17) . .
O10 Bi3 N3 65.85(16) . .
O11 Bi3 N3 64.73(15) . .
O18 Bi3 O10 81.44(17) . 2_655
O19 Bi3 O10 90.11(14) . 2_655
O10 Bi3 O10 63.67(17) . 2_655
O11 Bi3 O10 163.92(15) . 2_655
N3 Bi3 O10 127.19(15) . 2_655
O18 Bi3 Bi2 35.61(11) . .
O19 Bi3 Bi2 32.71(11) . .
O10 Bi3 Bi2 114.35(12) . .
O11 Bi3 Bi2 80.01(12) . .
N3 Bi3 Bi2 100.76(14) . .
O10 Bi3 Bi2 86.58(11) 2_655 .
O20 Bi4 O14 84.11(17) . .
O20 Bi4 O15 90.09(16) . .
O14 Bi4 O15 133.44(15) . .
O20 Bi4 N4 80.82(18) . .
O14 Bi4 N4 66.92(16) . .
O15 Bi4 N4 66.55(16) . .
O20 Bi4 O20 69.78(18) . 2_665
O14 Bi4 O20 139.59(16) . 2_665
O15 Bi4 O20 78.47(15) . 2_665
N4 Bi4 O20 133.87(16) . 2_665
O20 Bi4 O11 80.44(16) . .
O14 Bi4 O11 66.87(15) . .
O15 Bi4 O11 156.89(16) . .
N4 Bi4 O11 131.42(16) . .
O20 Bi4 O11 78.47(14) 2_665 .
N1 C1 C2 121.5(7) . .
N1 C1 C6 114.9(6) . .
C2 C1 C6 123.5(6) . .
C1 C2 C3 117.5(7) . .
C4 C3 C2 121.1(7) . .
C5 C4 C3 117.5(7) . .
N1 C5 C4 121.6(6) . .
N1 C5 C7 115.4(6) . .
C4 C5 C7 123.0(7) . .
O1 C6 O2 123.7(7) . .
O1 C6 C1 119.1(6) . .
O2 C6 C1 117.1(6) . .
O4 C7 O3 125.8(7) . .
O4 C7 C5 118.9(7) . .
O3 C7 C5 115.3(6) . .
N2 C8 C9 123.2(6) . .
N2 C8 C13 114.5(6) . .
C9 C8 C13 122.2(7) . .
C8 C9 C10 117.7(7) . .
C11 C10 C9 119.4(7) . .
C10 C11 C12 119.7(6) . .
N2 C12 C11 121.2(7) . .
N2 C12 C14 115.4(6) . .
C11 C12 C14 123.4(6) . .
O5 C13 O6 125.2(6) . .
O5 C13 C8 118.3(6) . .
O6 C13 C8 116.4(6) . .
O8 C14 O7 124.4(7) . .
O8 C14 C12 118.1(6) . .
O7 C14 C12 117.5(6) . .
N3 C15 C16 121.2(6) . .
N3 C15 C20 116.9(6) . .
C16 C15 C20 121.8(6) . .
C17 C16 C15 118.5(6) . .
C16 C17 C18 120.2(6) . .
C17 C18 C19 118.1(7) . .
N3 C19 C18 122.1(6) . .
N3 C19 C21 115.4(6) . .
C18 C19 C21 122.4(6) . .
O9 C20 O10 122.7(7) . .
O9 C20 C15 121.5(6) . .
O10 C20 C15 115.9(5) . .
O12 C21 O11 124.8(6) . .
O12 C21 C19 119.1(6) . .
O11 C21 C19 116.1(6) . .
N4 C22 C23 121.1(6) . .
N4 C22 C27 115.9(6) . .
C23 C22 C27 123.0(6) . .
C22 C23 C24 118.5(7) . .
C25 C24 C23 120.2(7) . .
C24 C25 C26 118.1(6) . .
N4 C26 C25 121.1(7) . .
N4 C26 C28 115.8(6) . .
C25 C26 C28 122.9(6) . .
O13 C27 O14 124.7(6) . .
O13 C27 C22 119.7(6) . .
O14 C27 C22 115.7(6) . .
O16 C28 O15 123.5(7) . .
O16 C28 C26 121.1(6) . .
O15 C28 C26 115.4(6) . .
C5 N1 C1 120.8(6) . .
C5 N1 Bi1 120.5(4) . .
C1 N1 Bi1 118.7(5) . .
C8 N2 C12 118.6(6) . .
C8 N2 Bi2 121.4(4) . .
C12 N2 Bi2 119.8(4) . .
C19 N3 C15 119.9(5) . .
C19 N3 Bi3 120.6(4) . .
C15 N3 Bi3 119.0(4) . .
C22 N4 C26 120.9(6) . .
C22 N4 Bi4 119.2(4) . .
C26 N4 Bi4 119.9(5) . .
C6 O2 Bi1 120.8(4) . .
C7 O3 Bi1 121.6(4) . .
C13 O6 Bi2 122.6(4) . .
C13 O6 Bi1 116.3(4) . .
Bi2 O6 Bi1 118.01(17) . .
C14 O7 Bi2 122.6(4) . .
C20 O10 Bi3 122.2(4) . .
C20 O10 Bi3 118.6(4) . 2_655
Bi3 O10 Bi3 116.33(17) . 2_655
C21 O11 Bi3 121.7(4) . .
C21 O11 Bi4 118.8(4) . .
Bi3 O11 Bi4 117.44(17) . .
C27 O14 Bi4 121.6(4) . .
C28 O15 Bi4 121.9(4) . .
C28 O15 Bi2 108.3(4) . 2_665
Bi4 O15 Bi2 122.96(18) . 2_665
Bi3 O18 Bi2 111.63(17) . .
Bi2 O19 Bi3 108.87(17) . .
Bi4 O20 Bi4 110.22(18) . 2_665

loop_
_geom_bond_atom_site_label_1
_geom_bond_atom_site_label_2
_geom_bond_distance
_geom_bond_site_symmetry_2
Bi1 O17 2.051(5) .
Bi1 O2 2.345(5) .
Bi1 N1 2.382(5) .
Bi1 O3 2.405(5) .
Bi1 OW1 2.545(5) .
Bi1 O6 2.616(4) .
Bi2 O19 2.111(5) .
Bi2 O18 2.315(4) .
Bi2 O7 2.478(4) .
Bi2 O6 2.511(5) .
Bi2 N2 2.511(5) .
Bi2 O15 2.526(5) 2_665
Bi2 Bi3 3.6961(4) .
Bi3 O18 2.151(5) .
Bi3 O19 2.427(4) .
Bi3 O10 2.435(4) .
Bi3 O11 2.470(4) .
Bi3 N3 2.473(5) .
Bi3 O10 2.506(5) 2_655
Bi4 O20 2.148(5) .
Bi4 O14 2.382(5) .
Bi4 O15 2.401(4) .
Bi4 N4 2.419(5) .
Bi4 O20 2.550(5) 2_665
Bi4 O11 2.596(4) .
C1 N1 1.335(8) .
C1 C2 1.382(10) .
C1 C6 1.493(10) .
C2 C3 1.385(10) .
C3 C4 1.383(9) .
C4 C5 1.381(10) .
C5 N1 1.329(9) .
C5 C7 1.526(9) .
C6 O1 1.244(8) .
C6 O2 1.286(8) .
C7 O4 1.227(8) .
C7 O3 1.282(8) .
C8 N2 1.339(8) .
C8 C9 1.377(9) .
C8 C13 1.518(9) .
C9 C10 1.401(9) .
C10 C11 1.368(10) .
C11 C12 1.384(9) .
C12 N2 1.354(8) .
C12 C14 1.483(10) .
C13 O5 1.244(8) .
C13 O6 1.274(8) .
C14 O8 1.245(8) .
C14 O7 1.282(8) .
C15 N3 1.342(8) .
C15 C16 1.395(9) .
C15 C20 1.491(9) .
C16 C17 1.373(9) .
C17 C18 1.381(9) .
C18 C19 1.388(9) .
C19 N3 1.325(8) .
C19 C21 1.509(8) .
C20 O9 1.212(7) .
C20 O10 1.308(7) .
C21 O12 1.228(8) .
C21 O11 1.288(8) .
C22 N4 1.333(8) .
C22 C23 1.383(9) .
C22 C27 1.497(9) .
C23 C24 1.385(9) .
C24 C25 1.380(10) .
C25 C26 1.391(9) .
C26 N4 1.335(8) .
C26 C28 1.499(9) .
C27 O13 1.235(8) .
C27 O14 1.300(8) .
C28 O16 1.212(7) .
C28 O15 1.306(8) .
O10 Bi3 2.506(5) 2_655
O15 Bi2 2.526(5) 2_665
O20 Bi4 2.550(5) 2_665
